data_7236353
loop_
_publ_author_name
'Wu, Pengyan'
'Liu, Yanhong'
'Li, Yang'
'Jiang, Min'
'Li, Xiu-ling'
'Shi, Yanhui'
'Wang, Jian'

_publ_section_title
;
 A cadmium(ii)-based metal--organic framework for selective trace
 detection of nitroaniline isomers and photocatalytic degradation of
 methylene blue in neutral aqueous solution
;
_journal_issue 42
_journal_name_full 'Journal of Materials Chemistry A'
_journal_page_first 16349
_journal_paper_doi 10.1039/C6TA06997E
_journal_volume 4
_journal_year 2016
_chemical_formula_sum 'C52 H22 Cd2 N5 O16'
_chemical_formula_weight 1197.55
_chemical_name_systematic Cd-PDA
_space_group_IT_number 14
_space_group_name_Hall '-P 2yn'
_space_group_name_H-M_alt 'P 1 21/n 1'
_symmetry_cell_setting monoclinic
_symmetry_space_group_name_H-M 'P 1 21/n 1'
_atom_sites_solution_hydrogens geom
_atom_sites_solution_primary direct
_atom_sites_solution_secondary difmap
_audit_creation_method SHELXL-97
_audit_update_record
;
2016-08-03 deposited with the CCDC.
2016-09-16 downloaded from the CCDC.
;
_cell_angle_alpha 90.00
_cell_angle_beta 109.327(2)
_cell_angle_gamma 90.00
_cell_formula_units_Z 4
_cell_length_a 17.235(3)
_cell_length_b 15.1338(19)
_cell_length_c 21.390(3)
_cell_measurement_reflns_used 16320
_cell_measurement_temperature 123(2)
_cell_measurement_theta_max 27.5
_cell_measurement_theta_min 3.0
_cell_volume 5264.8(14)
_computing_cell_refinement 'Bruker SMART'
_computing_data_collection 'Bruker SMART'
_computing_data_reduction 'Bruker SAINT'
_computing_molecular_graphics 'Bruker SHELXTL'
_computing_publication_material 'Bruker SHELXTL'
_computing_structure_refinement 'Bruker SHELXTL'
_computing_structure_solution 'Bruker SHELXTL'
_diffrn_ambient_temperature 123(2)
_diffrn_measured_fraction_theta_full 0.989
_diffrn_measured_fraction_theta_max 0.989
_diffrn_measurement_device_type 'CCD area detector'
_diffrn_measurement_method 'phi and omega scans'
_diffrn_radiation_monochromator graphite
_diffrn_radiation_source 'fine-focus sealed tube'
_diffrn_radiation_type MoK\a
_diffrn_radiation_wavelength 0.71075
_diffrn_reflns_av_R_equivalents 0.0484
_diffrn_reflns_av_sigmaI/netI 0.0475
_diffrn_reflns_limit_h_max 22
_diffrn_reflns_limit_h_min -22
_diffrn_reflns_limit_k_max 19
_diffrn_reflns_limit_k_min -19
_diffrn_reflns_limit_l_max 27
_diffrn_reflns_limit_l_min -27
_diffrn_reflns_number 42410
_diffrn_reflns_theta_full 27.50
_diffrn_reflns_theta_max 27.50
_diffrn_reflns_theta_min 3.02
_exptl_absorpt_coefficient_mu 0.881
_exptl_absorpt_correction_T_max 0.8576
_exptl_absorpt_correction_T_min 0.8099
_exptl_crystal_colour Colorless
_exptl_crystal_density_diffrn 1.511
_exptl_crystal_density_method 'not measured'
_exptl_crystal_description BLOCK
_exptl_crystal_F_000 2372
_exptl_crystal_size_max 0.25
_exptl_crystal_size_mid 0.23
_exptl_crystal_size_min 0.18
_refine_diff_density_max 2.278
_refine_diff_density_min -0.943
_refine_diff_density_rms 0.125
_refine_ls_extinction_method none
_refine_ls_goodness_of_fit_ref 1.079
_refine_ls_hydrogen_treatment mixed
_refine_ls_matrix_type full
_refine_ls_number_parameters 676
_refine_ls_number_reflns 11952
_refine_ls_number_restraints 0
_refine_ls_restrained_S_all 1.079
_refine_ls_R_factor_all 0.0470
_refine_ls_R_factor_gt 0.0388
_refine_ls_shift/su_max 0.089
_refine_ls_shift/su_mean 0.002
_refine_ls_structure_factor_coef Fsqd
_refine_ls_weighting_details 'calc w=1/[\s^2^(Fo^2^)+(0.0709P)^2^+0.0000P] where P=(Fo^2^+2Fc^2^)/3'
_refine_ls_weighting_scheme calc
_refine_ls_wR_factor_gt 0.1111
_refine_ls_wR_factor_ref 0.1141
_reflns_number_gt 9822
_reflns_number_total 11952
_reflns_threshold_expression >2sigma(I)
_cod_data_source_file c6ta06997e2.cif
_cod_data_source_block ydkr
_cod_original_cell_volume 5264.8(13)
_cod_original_sg_symbol_H-M 'P 21/n'
_cod_database_code 7236353

loop_
_symmetry_equiv_pos_as_xyz
'x, y, z'
'-x+1/2, y+1/2, -z+1/2'
'-x, -y, -z'
'x-1/2, -y-1/2, z-1/2'

loop_
_atom_site_label
_atom_site_type_symbol
_atom_site_fract_x
_atom_site_fract_y
_atom_site_fract_z
_atom_site_U_iso_or_equiv
_atom_site_adp_type
_atom_site_occupancy
_atom_site_symmetry_multiplicity
_atom_site_calc_flag
_atom_site_refinement_flags
Cd1 Cd 0.602421(9) 0.416562(11) 0.292551(8) 0.01515(4) Uani 1 1 d .
Cd2 Cd 0.732339(9) 0.175465(11) 0.266452(8) 0.01528(4) Uani 1 1 d .
O10 O 0.66665(9) 0.04222(11) 0.24236(8) 0.0168(4) Uani 1 1 d .
O20 O 0.72779(10) -0.34000(11) 0.33793(9) 0.0212(4) Uani 1 1 d .
C6 C 0.56782(15) -0.1451(2) 0.64664(13) 0.0270(6) Uani 1 1 d .
H6A H 0.5318 -0.1913 0.6494 0.032 Uiso 1 1 calc R
O1 O 0.46879(10) -0.50908(11) 0.26513(9) 0.0211(4) Uani 1 1 d .
O3 O 0.67834(10) 0.26073(11) 0.32708(8) 0.0197(4) Uani 1 1 d .
O9 O 0.52792(11) 0.32549(12) 0.20557(10) 0.0246(4) Uani 1 1 d .
O13 O 0.72653(11) -0.21603(11) 0.28389(9) 0.0223(4) Uani 1 1 d .
O4 O 0.59465(10) 0.32410(11) 0.37206(9) 0.0206(4) Uani 1 1 d .
O2 O 0.56933(10) -0.44964(11) 0.23746(9) 0.0197(4) Uani 1 1 d .
O11 O 0.59291(10) 0.15854(11) 0.19651(9) 0.0219(4) Uani 1 1 d .
O12 O 0.85368(10) 0.13521(12) 0.33400(9) 0.0231(4) Uani 1 1 d .
C17 C 0.19993(15) -0.07835(16) 0.05520(13) 0.0208(5) Uani 1 1 d .
H17A H 0.2349 -0.0633 0.0306 0.025 Uiso 1 1 calc R
O7 O 0.65920(12) 0.51303(12) 0.38004(9) 0.0269(4) Uani 1 1 d .
C20 C 0.69907(14) -0.20545(16) 0.38498(11) 0.0159(5) Uani 1 1 d .
O5 O 1.20536(11) 0.30480(13) 0.18397(10) 0.0282(4) Uani 1 1 d .
C23 C 0.66072(13) 0.02718(15) 0.43304(11) 0.0152(5) Uani 1 1 d .
C24 C 0.59876(13) 0.07656(15) 0.20754(11) 0.0157(5) Uani 1 1 d .
N1 N 0.64839(12) -0.04403(13) 0.52311(10) 0.0169(4) Uani 1 1 d .
C26 C 0.52447(13) 0.01978(16) 0.18320(11) 0.0156(5) Uani 1 1 d .
C27 C 0.68951(13) -0.11438(15) 0.37699(11) 0.0155(5) Uani 1 1 d .
H27A H 0.6945 -0.0861 0.3388 0.019 Uiso 1 1 calc R
C28 C 0.67251(13) -0.06578(16) 0.42590(11) 0.0157(5) Uani 1 1 d .
C29 C 0.62936(14) 0.19344(16) 0.47278(12) 0.0185(5) Uani 1 1 d .
H29A H 0.6174 0.2507 0.4853 0.022 Uiso 1 1 calc R
O6 O 0.38066(14) 0.43371(16) -0.04886(11) 0.0419(6) Uani 1 1 d .
C31 C 0.37571(14) 0.01230(16) 0.13204(12) 0.0175(5) Uani 1 1 d .
H31A H 0.3245 0.0398 0.1095 0.021 Uiso 1 1 calc R
C32 C 0.44827(13) -0.36436(15) 0.21869(11) 0.0149(5) Uani 1 1 d .
N2 N 0.31750(11) -0.13694(13) 0.14337(10) 0.0157(4) Uani 1 1 d .
C35 C 0.43820(13) -0.21053(15) 0.18945(11) 0.0148(5) Uani 1 1 d .
C36 C 0.52914(13) -0.07066(15) 0.19738(11) 0.0153(5) Uani 1 1 d .
H36A H 0.5811 -0.0986 0.2191 0.018 Uiso 1 1 d R
C37 C 0.64509(13) 0.18278(15) 0.41236(11) 0.0152(5) Uani 1 1 d .
C38 C 0.49763(13) -0.44587(15) 0.24190(11) 0.0152(5) Uani 1 1 d .
C39 C 0.63478(14) -0.06052(16) 0.58428(11) 0.0167(5) Uani 1 1 d .
C40 C 0.44839(14) 0.05885(16) 0.14908(12) 0.0177(5) Uani 1 1 d .
H40A H 0.4470 0.1195 0.1373 0.021 Uiso 1 1 calc R
C41 C 0.64629(13) 0.03883(16) 0.49362(11) 0.0160(5) Uani 1 1 d .
C42 C 0.36202(14) -0.36885(16) 0.19983(12) 0.0178(5) Uani 1 1 d .
H42A H 0.3370 -0.4230 0.2050 0.021 Uiso 1 1 calc R
C43 C 0.69215(14) -0.24649(16) 0.44186(12) 0.0180(5) Uani 1 1 d .
H43A H 0.6996 -0.3086 0.4468 0.022 Uiso 1 1 calc R
C44 C 0.38049(13) -0.07714(15) 0.14933(11) 0.0153(5) Uani 1 1 d .
C45 C 0.63971(13) 0.26014(16) 0.36825(12) 0.0167(5) Uani 1 1 d .
C46 C 0.31281(13) -0.29676(16) 0.17403(12) 0.0174(5) Uani 1 1 d .
H46A H 0.2546 -0.3007 0.1606 0.021 Uiso 1 1 calc R
C47 C 0.66118(14) 0.09932(16) 0.39338(11) 0.0161(5) Uani 1 1 d .
H47A H 0.6725 0.0915 0.3532 0.019 Uiso 1 1 calc R
C48 C 0.23176(13) -0.11740(16) 0.11744(12) 0.0166(5) Uani 1 1 d .
C49 C 0.45658(13) -0.11959(15) 0.17930(11) 0.0149(5) Uani 1 1 d .
C50 C 0.58025(14) -0.12723(17) 0.58705(12) 0.0206(5) Uani 1 1 d .
H50A H 0.5518 -0.1602 0.5485 0.025 Uiso 1 1 calc R
C51 C 0.63101(14) 0.12254(16) 0.51416(12) 0.0188(5) Uani 1 1 d .
H51A H 0.6220 0.1307 0.5553 0.023 Uiso 1 1 calc R
C52 C 0.48643(13) -0.28491(16) 0.21340(11) 0.0155(5) Uani 1 1 d .
H52A H 0.5446 -0.2815 0.2260 0.019 Uiso 1 1 calc R
C53 C 0.67481(14) -0.19900(16) 0.49059(12) 0.0187(5) Uani 1 1 d .
H53A H 0.6700 -0.2274 0.5288 0.022 Uiso 1 1 calc R
C54 C 0.76882(16) 0.4203(2) 0.47815(14) 0.0277(7) Uani 1 1 d .
C55 C 0.35174(13) -0.21790(15) 0.16839(11) 0.0150(5) Uani 1 1 d .
C56 C 0.11580(16) -0.06178(19) 0.02985(14) 0.0273(6) Uani 1 1 d .
H56A H 0.0930 -0.0350 -0.0125 0.033 Uiso 1 1 calc R
C57 C 0.66453(14) -0.10793(16) 0.48203(11) 0.0156(5) Uani 1 1 d .
C58 C 0.67553(14) -0.01123(16) 0.63976(12) 0.0184(5) Uani 1 1 d .
H58A H 0.7126 0.0340 0.6374 0.022 Uiso 1 1 calc R
N3 N 1.08117(14) 0.24208(16) 0.13975(12) 0.0290(5) Uani 1 1 d .
C60 C 0.71853(13) -0.25835(16) 0.33332(12) 0.0165(5) Uani 1 1 d .
C61 C 1.16301(16) 0.2391(2) 0.15912(13) 0.0273(6) Uani 1 1 d .
O8 O 0.71211(12) 0.42635(12) 0.25711(12) 0.0396(5) Uani 1 1 d .
C63 C 0.06531(16) -0.08396(19) 0.06571(16) 0.0311(7) Uani 1 1 d .
H63A H 0.0079 -0.0732 0.0477 0.037 Uiso 1 1 calc R
C64 C 0.60820(17) -0.0950(2) 0.70219(13) 0.0291(6) Uani 1 1 d .
H64A H 0.5990 -0.1066 0.7428 0.035 Uiso 1 1 calc R
C65 C 0.18161(14) -0.13841(17) 0.15452(13) 0.0216(5) Uani 1 1 d .
H65A H 0.2042 -0.1637 0.1974 0.026 Uiso 1 1 calc R
C66 C 0.4142(2) 0.5802(3) -0.08468(16) 0.0429(9) Uani 1 1 d .
C67 C 0.09785(15) -0.12171(19) 0.12768(15) 0.0279(6) Uani 1 1 d .
H67A H 0.0626 -0.1364 0.1522 0.033 Uiso 1 1 calc R
C68 C 0.66194(16) -0.02821(19) 0.69897(13) 0.0251(6) Uani 1 1 d .
H68A H 0.6893 0.0058 0.7373 0.030 Uiso 1 1 calc R
N4 N 0.38880(17) 0.5472(3) 0.01680(16) 0.0597(10) Uani 1 1 d .
C70 C 1.03902(16) 0.32460(19) 0.14695(15) 0.0285(6) Uani 1 1 d .
C71 C 1.0280(2) 0.1675(2) 0.10771(19) 0.0441(9) Uani 1 1 d .
C72 C 0.3929(2) 0.5162(3) -0.03682(18) 0.0581(12) Uani 1 1 d .
C73 C 0.4068(2) 0.6433(3) 0.03691(19) 0.0482(9) Uani 1 1 d .
C74 C 1.2026(2) 0.1534(2) 0.14906(18) 0.0425(8) Uani 1 1 d .
N100 N 0.8744(3) 0.3296(6) 0.4887(3) 0.215(3) Uani 1 1 d .
C83 C 0.8377(4) 0.2665(4) 0.5303(4) 0.110(3) Uani 1 1 d .
C84 C 0.36782(19) 0.4862(2) 0.06442(15) 0.0408(8) Uani 1 1 d .
C85 C 0.8263(6) 0.4024(6) 0.4707(2) 0.134(3) Uani 1 1 d .
O100 O 0.8744(4) 0.4796(9) 0.4365(5) 0.349(5) Uani 1 1 d .
C100 C 0.9510(5) 0.3088(9) 0.4759(5) 0.291(5) Uani 1 1 d .
O1W O 0.36551(12) 0.35299(16) 0.19245(11) 0.0391(5) Uani 1 1 d .

loop_
_atom_site_aniso_label
_atom_site_aniso_U_11
_atom_site_aniso_U_22
_atom_site_aniso_U_33
_atom_site_aniso_U_23
_atom_site_aniso_U_13
_atom_site_aniso_U_12
Cd1 0.01660(7) 0.00991(8) 0.01981(8) 0.00365(6) 0.00719(6) 0.00150(6)
Cd2 0.01793(7) 0.01149(8) 0.01804(8) 0.00140(6) 0.00814(6) -0.00123(6)
O10 0.0162(7) 0.0129(8) 0.0217(8) -0.0001(7) 0.0065(6) -0.0007(6)
O20 0.0313(8) 0.0112(8) 0.0256(8) -0.0013(7) 0.0156(7) 0.0016(7)
C6 0.0251(11) 0.0309(14) 0.0296(13) 0.0092(12) 0.0151(10) 0.0034(11)
O1 0.0218(7) 0.0131(8) 0.0294(9) 0.0058(7) 0.0097(7) 0.0006(6)
O3 0.0272(7) 0.0157(8) 0.0199(8) 0.0036(7) 0.0130(6) 0.0023(7)
O9 0.0212(8) 0.0183(9) 0.0300(10) -0.0024(8) 0.0029(7) 0.0012(7)
O13 0.0375(8) 0.0129(8) 0.0224(8) -0.0003(7) 0.0178(7) 0.0014(7)
O4 0.0277(8) 0.0115(8) 0.0265(8) 0.0054(7) 0.0143(7) 0.0054(6)
O2 0.0179(7) 0.0146(8) 0.0280(9) 0.0070(7) 0.0095(6) 0.0037(6)
O11 0.0219(8) 0.0114(8) 0.0305(9) -0.0004(7) 0.0062(7) -0.0022(7)
O12 0.0212(7) 0.0250(10) 0.0231(8) 0.0009(8) 0.0074(7) 0.0050(7)
C17 0.0221(11) 0.0153(12) 0.0214(12) -0.0027(10) 0.0023(9) 0.0013(9)
O7 0.0377(9) 0.0194(9) 0.0226(9) 0.0002(8) 0.0087(7) -0.0050(8)
C20 0.0203(9) 0.0133(11) 0.0151(10) -0.0011(9) 0.0074(8) 0.0001(9)
O5 0.0232(8) 0.0291(10) 0.0292(10) 0.0011(9) 0.0047(7) -0.0053(8)
C23 0.0189(9) 0.0124(11) 0.0152(10) 0.0006(9) 0.0071(8) 0.0006(8)
C24 0.0203(9) 0.0112(11) 0.0177(10) -0.0007(9) 0.0089(8) 0.0008(8)
N1 0.0257(9) 0.0125(9) 0.0154(9) 0.0023(8) 0.0108(7) 0.0028(8)
C26 0.0166(9) 0.0150(11) 0.0159(10) -0.0012(9) 0.0063(8) 0.0001(8)
C27 0.0199(9) 0.0128(11) 0.0159(10) 0.0017(9) 0.0085(8) 0.0016(8)
C28 0.0187(9) 0.0140(11) 0.0154(10) 0.0008(9) 0.0070(8) 0.0009(8)
C29 0.0258(10) 0.0119(11) 0.0195(11) -0.0005(9) 0.0099(9) 0.0016(9)
O6 0.0552(12) 0.0394(13) 0.0330(11) -0.0092(10) 0.0171(10) -0.0092(11)
C31 0.0184(10) 0.0131(11) 0.0185(11) -0.0003(9) 0.0025(8) 0.0043(9)
C32 0.0164(9) 0.0113(10) 0.0161(10) 0.0005(9) 0.0042(8) 0.0018(8)
N2 0.0144(8) 0.0120(9) 0.0194(9) 0.0022(8) 0.0040(7) 0.0024(7)
C35 0.0148(9) 0.0121(11) 0.0155(10) -0.0003(9) 0.0025(8) 0.0005(8)
C36 0.0151(9) 0.0129(11) 0.0188(10) 0.0009(9) 0.0071(8) 0.0016(8)
C37 0.0175(9) 0.0126(11) 0.0157(10) 0.0024(9) 0.0059(8) 0.0016(8)
C38 0.0181(9) 0.0106(10) 0.0159(10) 0.0014(9) 0.0042(8) 0.0012(8)
C39 0.0198(9) 0.0176(11) 0.0137(10) 0.0038(9) 0.0069(8) 0.0042(9)
C40 0.0220(10) 0.0114(11) 0.0193(11) 0.0008(9) 0.0063(9) 0.0030(9)
C41 0.0202(10) 0.0126(11) 0.0162(10) 0.0028(9) 0.0072(8) 0.0012(8)
C42 0.0182(10) 0.0130(11) 0.0221(11) -0.0013(9) 0.0066(8) -0.0035(9)
C43 0.0245(10) 0.0112(11) 0.0194(11) 0.0020(9) 0.0089(9) 0.0023(9)
C44 0.0154(9) 0.0145(11) 0.0146(10) -0.0014(9) 0.0033(8) -0.0004(8)
C45 0.0183(9) 0.0142(11) 0.0176(10) -0.0003(9) 0.0059(8) -0.0022(9)
C46 0.0152(9) 0.0155(11) 0.0205(11) -0.0014(10) 0.0047(8) -0.0005(8)
C47 0.0205(9) 0.0145(11) 0.0154(10) 0.0014(9) 0.0087(8) -0.0002(9)
C48 0.0147(9) 0.0131(11) 0.0199(11) -0.0019(9) 0.0028(8) 0.0027(8)
C49 0.0159(9) 0.0108(10) 0.0173(10) 0.0012(9) 0.0045(8) 0.0023(8)
C50 0.0209(10) 0.0204(12) 0.0205(11) 0.0019(10) 0.0070(9) -0.0003(9)
C51 0.0268(10) 0.0164(12) 0.0163(10) 0.0008(9) 0.0113(9) 0.0025(9)
C52 0.0151(9) 0.0136(11) 0.0175(10) 0.0005(9) 0.0048(8) 0.0016(8)
C53 0.0256(10) 0.0154(11) 0.0166(10) 0.0043(9) 0.0089(9) 0.0009(9)
C54 0.0215(11) 0.0343(15) 0.0219(13) -0.0043(12) -0.0002(10) 0.0155(11)
C55 0.0155(9) 0.0127(11) 0.0163(10) -0.0007(9) 0.0045(8) 0.0020(8)
C56 0.0252(12) 0.0211(13) 0.0260(13) 0.0002(11) -0.0043(10) 0.0058(10)
C57 0.0195(9) 0.0126(11) 0.0151(10) -0.0004(9) 0.0063(8) 0.0007(8)
C58 0.0234(10) 0.0148(11) 0.0163(10) 0.0012(9) 0.0056(9) 0.0034(9)
N3 0.0265(10) 0.0285(12) 0.0289(12) 0.0010(10) 0.0051(9) -0.0035(9)
C60 0.0177(9) 0.0141(11) 0.0185(11) -0.0008(9) 0.0071(8) -0.0001(8)
C61 0.0311(12) 0.0312(15) 0.0193(12) 0.0034(11) 0.0078(10) -0.0007(11)
O8 0.0405(9) 0.0146(9) 0.0830(14) -0.0033(9) 0.0466(9) -0.0031(8)
C63 0.0155(11) 0.0287(15) 0.0401(16) -0.0067(13) -0.0029(11) 0.0062(10)
C64 0.0330(12) 0.0420(17) 0.0163(11) 0.0061(11) 0.0134(10) 0.0079(12)
C65 0.0194(10) 0.0198(12) 0.0251(12) -0.0029(10) 0.0068(9) 0.0016(9)
C66 0.0404(15) 0.062(2) 0.0281(14) 0.0071(15) 0.0140(12) -0.0053(15)
C67 0.0217(11) 0.0270(14) 0.0366(14) -0.0062(12) 0.0117(10) 0.0037(10)
C68 0.0334(12) 0.0263(14) 0.0152(11) -0.0002(10) 0.0075(10) 0.0073(11)
N4 0.0316(13) 0.096(3) 0.0501(18) 0.0051(19) 0.0118(13) 0.0096(16)
C70 0.0274(11) 0.0288(15) 0.0328(14) 0.0039(12) 0.0145(11) 0.0037(11)
C71 0.0402(16) 0.0384(18) 0.0456(19) -0.0109(16) 0.0032(15) -0.0191(14)
C72 0.0265(14) 0.106(4) 0.0384(18) 0.015(2) 0.0063(13) 0.0072(19)
C73 0.0532(18) 0.045(2) 0.0489(19) -0.0186(17) 0.0210(15) -0.0032(16)
C74 0.0425(16) 0.0357(17) 0.0440(18) -0.0013(15) 0.0072(14) 0.0167(14)
N100 0.128(3) 0.384(8) 0.074(3) -0.101(4) -0.045(3) 0.174(4)
C83 0.112(5) 0.054(3) 0.122(5) -0.022(3) -0.017(4) -0.003(3)
C84 0.0429(15) 0.057(2) 0.0279(13) 0.0025(15) 0.0190(12) -0.0038(15)
C85 0.178(7) 0.165(7) 0.023(2) -0.014(3) -0.017(3) -0.013(6)
O100 0.144(4) 0.625(16) 0.338(7) 0.301(9) 0.162(4) 0.124(7)
C100 0.181(5) 0.501(13) 0.168(8) -0.068(8) 0.028(6) 0.251(7)
O1W 0.0240(9) 0.0443(13) 0.0518(13) -0.0133(11) 0.0162(9) -0.0063(9)

loop_
_atom_type_symbol
_atom_type_description
_atom_type_scat_dispersion_real
_atom_type_scat_dispersion_imag
_atom_type_scat_source
C C 0.0033 0.0016 'International Tables Vol C Tables 4.2.6.8 and 6.1.1.4'
H H 0.0000 0.0000 'International Tables Vol C Tables 4.2.6.8 and 6.1.1.4'
N N 0.0061 0.0033 'International Tables Vol C Tables 4.2.6.8 and 6.1.1.4'
O O 0.0106 0.0060 'International Tables Vol C Tables 4.2.6.8 and 6.1.1.4'
Cd Cd -0.8075 1.2024 'International Tables Vol C Tables 4.2.6.8 and 6.1.1.4'

loop_
_geom_angle_atom_site_label_1
_geom_angle_atom_site_label_2
_geom_angle_atom_site_label_3
_geom_angle
_geom_angle_site_symmetry_1
_geom_angle_site_symmetry_3
O4 Cd1 O8 124.18(7) . .
O4 Cd1 O2 149.93(6) . 1_565
O8 Cd1 O2 82.22(7) . 1_565
O4 Cd1 O7 84.03(7) . .
O8 Cd1 O7 93.03(8) . .
O2 Cd1 O7 80.06(6) 1_565 .
O4 Cd1 O9 94.65(7) . .
O8 Cd1 O9 94.13(8) . .
O2 Cd1 O9 97.64(6) 1_565 .
O7 Cd1 O9 172.11(7) . .
O4 Cd1 O1 100.41(6) . 1_565
O8 Cd1 O1 135.41(7) . 1_565
O2 Cd1 O1 54.83(6) 1_565 1_565
O7 Cd1 O1 90.93(6) . 1_565
O9 Cd1 O1 81.65(6) . 1_565
O4 Cd1 C38 125.37(7) . 1_565
O8 Cd1 C38 109.45(7) . 1_565
O2 Cd1 C38 27.61(6) 1_565 1_565
O7 Cd1 C38 83.53(7) . 1_565
O9 Cd1 C38 90.96(7) . 1_565
O1 Cd1 C38 27.29(6) 1_565 1_565
O12 Cd2 O13 97.91(7) . 2_655
O12 Cd2 O3 105.45(6) . .
O13 Cd2 O3 96.67(6) 2_655 .
O12 Cd2 O10 101.31(6) . .
O13 Cd2 O10 139.63(6) 2_655 .
O3 Cd2 O10 111.66(6) . .
O12 Cd2 O11 157.45(7) . .
O13 Cd2 O11 101.15(6) 2_655 .
O3 Cd2 O11 84.24(6) . .
O10 Cd2 O11 56.18(6) . .
O12 Cd2 O20 94.39(6) . 2_655
O13 Cd2 O20 54.45(6) 2_655 2_655
O3 Cd2 O20 147.42(6) . 2_655
O10 Cd2 O20 88.77(6) . 2_655
O11 Cd2 O20 87.05(6) . 2_655
O12 Cd2 C24 129.45(7) . .
O13 Cd2 C24 123.38(7) 2_655 .
O3 Cd2 C24 97.87(7) . .
O10 Cd2 C24 28.21(6) . .
O11 Cd2 C24 28.00(6) . .
O20 Cd2 C24 88.60(6) 2_655 .
O12 Cd2 C60 98.14(7) . 2_655
O13 Cd2 C60 27.53(7) 2_655 2_655
O3 Cd2 C60 122.46(7) . 2_655
O10 Cd2 C60 113.92(7) . 2_655
O11 Cd2 C60 93.31(7) . 2_655
O20 Cd2 C60 26.98(6) 2_655 2_655
C24 Cd2 C60 106.08(7) . 2_655
C24 O10 Cd2 93.59(13) . .
C60 O20 Cd2 84.52(14) . 2_645
C64 C6 C50 119.7(3) . .
C38 O1 Cd1 88.90(13) . 1_545
C45 O3 Cd2 144.38(16) . .
C60 O13 Cd2 99.81(14) . 2_645
C45 O4 Cd1 103.75(15) . .
C38 O2 Cd1 94.76(14) . 1_545
C24 O11 Cd2 89.24(13) . .
C56 C17 C48 118.6(3) . .
C27 C20 C43 120.2(2) . .
C27 C20 C60 119.2(2) . .
C43 C20 C60 120.6(2) . .
C47 C23 C41 120.2(2) . .
C47 C23 C28 132.7(2) . .
C41 C23 C28 107.1(2) . .
O11 C24 O10 120.9(2) . .
O11 C24 C26 119.8(2) . .
O10 C24 C26 119.2(2) . .
O11 C24 Cd2 62.76(12) . .
O10 C24 Cd2 58.20(11) . .
C26 C24 Cd2 172.99(17) . .
C57 N1 C41 108.55(19) . .
C57 N1 C39 125.8(2) . .
C41 N1 C39 125.7(2) . .
C36 C26 C40 120.1(2) . .
C36 C26 C24 120.6(2) . .
C40 C26 C24 119.2(2) . .
C28 C27 C20 118.6(2) . .
C27 C28 C57 120.6(2) . .
C27 C28 C23 132.2(2) . .
C57 C28 C23 107.2(2) . .
C51 C29 C37 121.7(2) . .
C40 C31 C44 117.2(2) . .
C52 C32 C42 120.0(2) . .
C52 C32 C38 120.65(19) . .
C42 C32 C38 119.3(2) . .
C44 N2 C55 108.70(18) . .
C44 N2 C48 125.39(19) . .
C55 N2 C48 125.89(19) . .
C52 C35 C55 119.5(2) . .
C52 C35 C49 133.8(2) . .
C55 C35 C49 106.74(19) . .
C49 C36 C26 118.6(2) . .
C47 C37 C29 119.3(2) . .
C47 C37 C45 120.6(2) . .
C29 C37 C45 120.0(2) . .
O1 C38 O2 121.2(2) . .
O1 C38 C32 120.5(2) . .
O2 C38 C32 118.4(2) . .
O1 C38 Cd1 63.81(12) . 1_545
O2 C38 Cd1 57.63(11) . 1_545
C32 C38 Cd1 173.54(16) . 1_545
C58 C39 C50 120.9(2) . .
C58 C39 N1 120.2(2) . .
C50 C39 N1 118.9(2) . .
C31 C40 C26 122.3(2) . .
C51 C41 N1 130.7(2) . .
C51 C41 C23 120.8(2) . .
N1 C41 C23 108.4(2) . .
C46 C42 C32 121.8(2) . .
C53 C43 C20 121.7(2) . .
N2 C44 C31 129.2(2) . .
N2 C44 C49 109.1(2) . .
C31 C44 C49 121.7(2) . .
O4 C45 O3 121.1(2) . .
O4 C45 C37 118.3(2) . .
O3 C45 C37 120.6(2) . .
C42 C46 C55 117.5(2) . .
C37 C47 C23 119.9(2) . .
C65 C48 C17 121.3(2) . .
C65 C48 N2 119.4(2) . .
C17 C48 N2 119.3(2) . .
C36 C49 C44 119.9(2) . .
C36 C49 C35 133.3(2) . .
C44 C49 C35 106.58(19) . .
C6 C50 C39 119.4(2) . .
C29 C51 C41 117.9(2) . .
C35 C52 C32 119.2(2) . .
C43 C53 C57 117.8(2) . .
N2 C55 C46 129.3(2) . .
N2 C55 C35 108.8(2) . .
C46 C55 C35 121.8(2) . .
C63 C56 C17 120.5(3) . .
C53 C57 N1 130.2(2) . .
C53 C57 C28 121.1(2) . .
N1 C57 C28 108.6(2) . .
C39 C58 C68 119.6(2) . .
C61 N3 C71 123.4(3) . .
C61 N3 C70 120.2(2) . .
C71 N3 C70 116.4(2) . .
O20 C60 O13 121.0(2) . .
O20 C60 C20 121.9(2) . .
O13 C60 C20 117.1(2) . .
O20 C60 Cd2 68.51(13) . 2_645
O13 C60 Cd2 52.66(12) . 2_645
C20 C60 Cd2 168.50(17) . 2_645
O5 C61 N3 121.1(3) . .
O5 C61 C74 121.2(3) . .
N3 C61 C74 117.7(3) . .
C56 C63 C67 120.3(2) . .
C6 C64 C68 120.6(2) . .
C67 C65 C48 118.7(2) . .
C63 C67 C65 120.6(3) . .
C58 C68 C64 119.8(2) . .
C72 N4 C84 119.0(4) . .
C72 N4 C73 123.1(4) . .
C84 N4 C73 117.9(3) . .
N4 C72 O6 119.4(4) . .
N4 C72 C66 117.9(4) . .
O6 C72 C66 122.7(3) . .
C85 N100 C100 128.7(10) . .
C85 N100 C83 109.3(6) . .
C100 N100 C83 121.9(8) . .
C54 C85 N100 131.4(9) . .
C54 C85 O100 118.7(8) . .
N100 C85 O100 109.6(8) . .

loop_
_geom_bond_atom_site_label_1
_geom_bond_atom_site_label_2
_geom_bond_distance
_geom_bond_site_symmetry_2
Cd1 O4 2.2403(18) .
Cd1 O8 2.263(2) .
Cd1 O2 2.3171(17) 1_565
Cd1 O7 2.3192(19) .
Cd1 O9 2.3299(18) .
Cd1 O1 2.4537(17) 1_565
Cd1 C38 2.734(2) 1_565
Cd2 O12 2.1982(17) .
Cd2 O13 2.2054(18) 2_655
Cd2 O3 2.2387(17) .
Cd2 O10 2.2864(16) .
Cd2 O11 2.3872(17) .
Cd2 O20 2.5549(18) 2_655
Cd2 C24 2.685(2) .
Cd2 C60 2.733(2) 2_655
O10 C24 1.272(3) .
O20 C60 1.246(3) .
O20 Cd2 2.5549(18) 2_645
C6 C64 1.386(4) .
C6 C50 1.387(4) .
O1 C38 1.254(3) .
O1 Cd1 2.4537(17) 1_545
O3 C45 1.268(3) .
O13 C60 1.282(3) .
O13 Cd2 2.2054(17) 2_645
O4 C45 1.260(3) .
O2 C38 1.272(3) .
O2 Cd1 2.3171(17) 1_545
O11 C24 1.261(3) .
C17 C56 1.393(3) .
C17 C48 1.393(3) .
C20 C27 1.392(3) .
C20 C43 1.406(3) .
C20 C60 1.490(3) .
O5 C61 1.244(3) .
C23 C47 1.384(3) .
C23 C41 1.409(3) .
C23 C28 1.437(3) .
C24 C26 1.486(3) .
N1 C57 1.395(3) .
N1 C41 1.399(3) .
N1 C39 1.426(3) .
C26 C36 1.398(3) .
C26 C40 1.403(3) .
C27 C28 1.387(3) .
C28 C57 1.406(3) .
C29 C51 1.385(3) .
C29 C37 1.415(3) .
O6 C72 1.277(5) .
C31 C40 1.377(3) .
C31 C44 1.398(3) .
C32 C52 1.393(3) .
C32 C42 1.407(3) .
C32 C38 1.487(3) .
N2 C44 1.386(3) .
N2 C55 1.388(3) .
N2 C48 1.427(3) .
C35 C52 1.392(3) .
C35 C55 1.411(3) .
C35 C49 1.445(3) .
C36 C49 1.394(3) .
C37 C47 1.383(3) .
C37 C45 1.487(3) .
C38 Cd1 2.734(2) 1_545
C39 C58 1.381(3) .
C39 C50 1.394(3) .
C41 C51 1.394(3) .
C42 C46 1.380(3) .
C43 C53 1.378(3) .
C44 C49 1.410(3) .
C46 C55 1.394(3) .
C48 C65 1.390(4) .
C53 C57 1.394(3) .
C54 C85 1.088(10) .
C56 C63 1.378(4) .
C58 C68 1.386(4) .
N3 C61 1.333(3) .
N3 C71 1.473(4) .
N3 C70 1.478(4) .
C60 Cd2 2.733(2) 2_645
C61 C74 1.514(4) .
C63 C67 1.380(4) .
C64 C68 1.389(4) .
C65 C67 1.389(3) .
C66 C72 1.540(5) .
N4 C72 1.263(5) .
N4 C84 1.504(5) .
N4 C73 1.519(5) .
N100 C85 1.354(10) .
N100 C100 1.468(10) .
N100 C83 1.574(11) .
C85 O100 1.730(12) .

loop_
_geom_torsion_atom_site_label_1
_geom_torsion_atom_site_label_2
_geom_torsion_atom_site_label_3
_geom_torsion_atom_site_label_4
_geom_torsion
_geom_torsion_site_symmetry_1
_geom_torsion_site_symmetry_4
O12 Cd2 O10 C24 176.44(14) . .
O13 Cd2 O10 C24 -66.68(17) 2_655 .
O3 Cd2 O10 C24 64.62(15) . .
O11 Cd2 O10 C24 -2.05(13) . .
O20 Cd2 O10 C24 -89.33(14) 2_655 .
C60 Cd2 O10 C24 -79.28(15) 2_655 .
O12 Cd2 O3 C45 -82.7(3) . .
O13 Cd2 O3 C45 177.1(3) 2_655 .
O10 Cd2 O3 C45 26.5(3) . .
O11 Cd2 O3 C45 76.5(3) . .
O20 Cd2 O3 C45 151.8(2) 2_655 .
C24 Cd2 O3 C45 52.0(3) . .
C60 Cd2 O3 C45 166.8(2) 2_655 .
O8 Cd1 O4 C45 -28.54(17) . .
O2 Cd1 O4 C45 -176.35(13) 1_565 .
O7 Cd1 O4 C45 -118.16(15) . .
O9 Cd1 O4 C45 69.65(15) . .
O1 Cd1 O4 C45 152.00(14) 1_565 .
C38 Cd1 O4 C45 164.15(13) 1_565 .
O12 Cd2 O11 C24 -1.8(3) . .
O13 Cd2 O11 C24 145.45(14) 2_655 .
O3 Cd2 O11 C24 -118.87(15) . .
O10 Cd2 O11 C24 2.07(13) . .
O20 Cd2 O11 C24 92.57(14) 2_655 .
C60 Cd2 O11 C24 118.82(15) 2_655 .
Cd2 O11 C24 O10 -3.6(2) . .
Cd2 O11 C24 C26 172.6(2) . .
Cd2 O10 C24 O11 3.8(2) . .
Cd2 O10 C24 C26 -172.43(19) . .
O12 Cd2 C24 O11 179.12(13) . .
O13 Cd2 C24 O11 -41.79(17) 2_655 .
O3 Cd2 C24 O11 61.59(15) . .
O10 Cd2 C24 O11 -176.4(2) . .
O20 Cd2 C24 O11 -86.35(14) 2_655 .
C60 Cd2 C24 O11 -65.54(15) 2_655 .
O12 Cd2 C24 O10 -4.52(18) . .
O13 Cd2 C24 O10 134.57(13) 2_655 .
O3 Cd2 C24 O10 -122.04(14) . .
O11 Cd2 C24 O10 176.4(2) . .
O20 Cd2 C24 O10 90.01(14) 2_655 .
C60 Cd2 C24 O10 110.82(14) 2_655 .
O12 Cd2 C24 C26 65.8(13) . .
O13 Cd2 C24 C26 -155.1(13) 2_655 .
O3 Cd2 C24 C26 -51.7(13) . .
O10 Cd2 C24 C26 70.4(13) . .
O11 Cd2 C24 C26 -113.3(14) . .
O20 Cd2 C24 C26 160.4(13) 2_655 .
C60 Cd2 C24 C26 -179(100) 2_655 .
O11 C24 C26 C36 -177.3(2) . .
O10 C24 C26 C36 -1.0(3) . .
Cd2 C24 C26 C36 -67.6(14) . .
O11 C24 C26 C40 -1.0(3) . .
O10 C24 C26 C40 175.2(2) . .
Cd2 C24 C26 C40 108.7(13) . .
C43 C20 C27 C28 -0.5(3) . .
C60 C20 C27 C28 -179.1(2) . .
C20 C27 C28 C57 -0.5(3) . .
C20 C27 C28 C23 178.9(2) . .
C47 C23 C28 C27 1.0(4) . .
C41 C23 C28 C27 -179.1(2) . .
C47 C23 C28 C57 -179.5(2) . .
C41 C23 C28 C57 0.3(2) . .
C40 C26 C36 C49 -2.6(3) . .
C24 C26 C36 C49 173.7(2) . .
C51 C29 C37 C47 1.1(3) . .
C51 C29 C37 C45 177.8(2) . .
Cd1 O1 C38 O2 5.6(2) 1_545 .
Cd1 O1 C38 C32 -174.48(19) 1_545 .
Cd1 O2 C38 O1 -6.0(2) 1_545 .
Cd1 O2 C38 C32 174.13(18) 1_545 .
C52 C32 C38 O1 158.9(2) . .
C42 C32 C38 O1 -23.3(3) . .
C52 C32 C38 O2 -21.2(3) . .
C42 C32 C38 O2 156.6(2) . .
C52 C32 C38 Cd1 29.0(16) . 1_545
C42 C32 C38 Cd1 -153.3(14) . 1_545
C57 N1 C39 C58 132.2(2) . .
C41 N1 C39 C58 -49.1(3) . .
C57 N1 C39 C50 -47.4(3) . .
C41 N1 C39 C50 131.3(2) . .
C44 C31 C40 C26 -0.9(4) . .
C36 C26 C40 C31 4.1(4) . .
C24 C26 C40 C31 -172.1(2) . .
C57 N1 C41 C51 178.6(2) . .
C39 N1 C41 C51 -0.3(4) . .
C57 N1 C41 C23 0.4(2) . .
C39 N1 C41 C23 -178.5(2) . .
C47 C23 C41 C51 1.0(3) . .
C28 C23 C41 C51 -178.8(2) . .
C47 C23 C41 N1 179.4(2) . .
C28 C23 C41 N1 -0.4(2) . .
C52 C32 C42 C46 1.9(4) . .
C38 C32 C42 C46 -175.9(2) . .
C27 C20 C43 C53 0.9(3) . .
C60 C20 C43 C53 179.5(2) . .
C55 N2 C44 C31 -178.7(2) . .
C48 N2 C44 C31 -0.3(4) . .
C55 N2 C44 C49 -0.7(3) . .
C48 N2 C44 C49 177.7(2) . .
C40 C31 C44 N2 174.0(2) . .
C40 C31 C44 C49 -3.7(4) . .
Cd1 O4 C45 O3 2.0(2) . .
Cd1 O4 C45 C37 -176.65(16) . .
Cd2 O3 C45 O4 -152.83(19) . .
Cd2 O3 C45 C37 25.8(4) . .
C47 C37 C45 O4 151.7(2) . .
C29 C37 C45 O4 -25.0(3) . .
C47 C37 C45 O3 -27.0(3) . .
C29 C37 C45 O3 156.3(2) . .
C32 C42 C46 C55 -1.3(4) . .
C29 C37 C47 C23 0.8(3) . .
C45 C37 C47 C23 -175.8(2) . .
C41 C23 C47 C37 -1.9(3) . .
C28 C23 C47 C37 177.9(2) . .
C56 C17 C48 C65 -1.1(4) . .
C56 C17 C48 N2 178.4(2) . .
C44 N2 C48 C65 -127.1(3) . .
C55 N2 C48 C65 51.0(3) . .
C44 N2 C48 C17 53.4(3) . .
C55 N2 C48 C17 -128.4(3) . .
C26 C36 C49 C44 -2.0(3) . .
C26 C36 C49 C35 -175.7(2) . .
N2 C44 C49 C36 -172.9(2) . .
C31 C44 C49 C36 5.3(4) . .
N2 C44 C49 C35 2.3(3) . .
C31 C44 C49 C35 -179.5(2) . .
C52 C35 C49 C36 -9.5(5) . .
C55 C35 C49 C36 171.3(3) . .
C52 C35 C49 C44 176.2(3) . .
C55 C35 C49 C44 -3.1(3) . .
C64 C6 C50 C39 1.5(4) . .
C58 C39 C50 C6 -1.0(4) . .
N1 C39 C50 C6 178.7(2) . .
C37 C29 C51 C41 -1.9(3) . .
N1 C41 C51 C29 -177.2(2) . .
C23 C41 C51 C29 0.9(3) . .
C55 C35 C52 C32 -2.7(3) . .
C49 C35 C52 C32 178.1(3) . .
C42 C32 C52 C35 0.1(4) . .
C38 C32 C52 C35 177.9(2) . .
C20 C43 C53 C57 -0.3(3) . .
C44 N2 C55 C46 178.6(2) . .
C48 N2 C55 C46 0.2(4) . .
C44 N2 C55 C35 -1.3(3) . .
C48 N2 C55 C35 -179.7(2) . .
C42 C46 C55 N2 178.7(2) . .
C42 C46 C55 C35 -1.4(4) . .
C52 C35 C55 N2 -176.7(2) . .
C49 C35 C55 N2 2.7(3) . .
C52 C35 C55 C46 3.4(4) . .
C49 C35 C55 C46 -177.2(2) . .
C48 C17 C56 C63 -0.2(4) . .
C43 C53 C57 N1 -178.6(2) . .
C43 C53 C57 C28 -0.7(3) . .
C41 N1 C57 C53 177.9(2) . .
C39 N1 C57 C53 -3.1(4) . .
C41 N1 C57 C28 -0.2(2) . .
C39 N1 C57 C28 178.7(2) . .
C27 C28 C57 C53 1.1(3) . .
C23 C28 C57 C53 -178.4(2) . .
C27 C28 C57 N1 179.4(2) . .
C23 C28 C57 N1 0.0(2) . .
C50 C39 C58 C68 -0.1(4) . .
N1 C39 C58 C68 -179.8(2) . .
Cd2 O20 C60 O13 4.5(2) 2_645 .
Cd2 O20 C60 C20 -174.6(2) 2_645 .
Cd2 O13 C60 O20 -5.2(2) 2_645 .
Cd2 O13 C60 C20 173.84(16) 2_645 .
C27 C20 C60 O20 180.0(2) . .
C43 C20 C60 O20 1.3(3) . .
C27 C20 C60 O13 0.9(3) . .
C43 C20 C60 O13 -177.8(2) . .
C27 C20 C60 Cd2 26.2(9) . 2_645
C43 C20 C60 Cd2 -152.4(7) . 2_645
C71 N3 C61 O5 177.5(3) . .
C70 N3 C61 O5 0.6(4) . .
C71 N3 C61 C74 -1.7(4) . .
C70 N3 C61 C74 -178.6(3) . .
C17 C56 C63 C67 1.0(4) . .
C50 C6 C64 C68 -1.0(4) . .
C17 C48 C65 C67 1.6(4) . .
N2 C48 C65 C67 -177.9(2) . .
C56 C63 C67 C65 -0.4(4) . .
C48 C65 C67 C63 -0.8(4) . .
C39 C58 C68 C64 0.6(4) . .
C6 C64 C68 C58 -0.1(4) . .
C84 N4 C72 O6 -1.3(5) . .
C73 N4 C72 O6 176.7(3) . .
C84 N4 C72 C66 179.8(3) . .
C73 N4 C72 C66 -2.2(5) . .
C100 N100 C85 C54 178.7(8) . .
C83 N100 C85 C54 -3.5(9) . .
C100 N100 C85 O100 -7.2(10) . .
C83 N100 C85 O100 170.6(6) . .
